data_1526558
loop_
_publ_author_name
'Schneemeyer, L.F.'
'Guterman, L.'
'Siegrist, T.'
'Kowach, G.R.'

_publ_section_title
;
 Synthesis and structure of a new germanate fluoride: Na Ca2 Ge O4 F
;
_journal_name_full 'Journal of Solid State Chemistry'
_journal_page_first 33
_journal_page_last 38
_journal_volume 160
_journal_year 2001
_chemical_formula_sum 'Ca2.13 F Ge Na0.87 O4'
_chemical_name_systematic '(Na0.87 Ca2.13) (Ge O4) F'
_space_group_IT_number 62
_symmetry_space_group_name_Hall '-P 2ac 2n'
_symmetry_space_group_name_H-M 'P n m a'
_cell_angle_alpha 90
_cell_angle_beta 90
_cell_angle_gamma 90
_cell_formula_units_Z 4
_cell_length_a 5.362
_cell_length_b 7.328
_cell_length_c 12.681
_cell_volume 498.271
_citation_journal_id_ASTM JSSCBI
_cod_data_source_file Schneemeyer_JSSCBI_2001_1633.cif
_cod_data_source_block Ca2.13F1Ge1Na0.87O4
_cod_original_cell_volume 498.2712
_cod_original_formula_sum 'Ca2.13 F1 Ge1 Na0.87 O4'
_cod_database_code 1526558

loop_
_symmetry_equiv_pos_as_xyz
x,y,z
-x+1/2,-y,z+1/2
x+1/2,-y+1/2,-z+1/2
-x,y+1/2,-z
-x,-y,-z
x-1/2,y,-z-1/2
-x-1/2,y-1/2,z-1/2
x,-y-1/2,z

loop_
_atom_site_label
_atom_site_type_symbol
_atom_site_fract_x
_atom_site_fract_y
_atom_site_fract_z
_atom_site_occupancy
_atom_site_U_iso_or_equiv
Ge1 Ge+4 0.8028 0.75 0.08338 1 0.0
Na1 Na+1 0.2636 0.49 0.1703 0.3 0.0
Na2 Na+1 0.7338 0.25 0.09083 0.27 0.0
Ca1 Ca+2 0.2636 0.49 0.1703 0.7 0.0
O1 O-2 0.1299 0.75 0.0814 1 0.0
F1 F-1 0.0008 0.25 0.2405 1 0.0
O2 O-2 0.7051 0.5545 0.1486 1 0.0
Ca2 Ca+2 0.7338 0.25 0.09083 0.73 0.0
O3 O-2 0.3013 0.25 0.0484 1 0.0
